data_7042873
loop_
_publ_author_name
'Dong, Yuwei'
'Fan, Ruiqing'
'Chen, Wei'
'Wang, Ping'
'Yang, Yulin'

_publ_section_title
;
 A Simple Quinolone Schiff-Base Containing CHEF Based Fluorescence
 &#x2018;turn-on&#x2019; Chemosensor for Distinguishing Zn2+ and Hg2+ with
 High Sensitivity, Selectivity and Reversible
;
_journal_name_full 'Dalton Trans.'
_journal_paper_doi 10.1039/C7DT00956A
_journal_year 2017
_chemical_formula_sum 'C17 H14 Cl2 Hg N2 O'
_chemical_formula_weight 533.79
_chemical_name_systematic
; 
 ? 
;
_space_group_IT_number 2
_symmetry_cell_setting triclinic
_symmetry_space_group_name_Hall '-P 1'
_symmetry_space_group_name_H-M 'P -1'
_atom_sites_solution_hydrogens geom
_atom_sites_solution_primary direct
_atom_sites_solution_secondary difmap
_audit_creation_method SHELXL-97
_audit_update_record
;
2016-03-09 deposited with the CCDC.
2017-04-10 downloaded from the CCDC.
;
_cell_angle_alpha 77.039(4)
_cell_angle_beta 87.533(4)
_cell_angle_gamma 82.928(4)
_cell_formula_units_Z 2
_cell_length_a 8.1083(12)
_cell_length_b 8.6160(12)
_cell_length_c 12.2991(18)
_cell_measurement_reflns_used 5611
_cell_measurement_temperature 296(2)
_cell_measurement_theta_max 25.00
_cell_measurement_theta_min 1.70
_cell_volume 830.9(2)
_computing_cell_refinement 'Bruker SMART'
_computing_data_collection 'Bruker SMART'
_computing_data_reduction 'Bruker SAINT'
_computing_molecular_graphics SHELXP-97
_computing_publication_material SHELXTL
_computing_structure_refinement 'SHELXL-97 (Sheldrick, 1997)'
_computing_structure_solution 'SHELXS-97 (Sheldrick, 1997)'
_diffrn_ambient_temperature 296(2)
_diffrn_measured_fraction_theta_full 0.997
_diffrn_measured_fraction_theta_max 0.997
_diffrn_measurement_device_type 'Bruker Smart APEX CCD area detector'
_diffrn_measurement_method 'phi and omega scans'
_diffrn_radiation_monochromator graphite
_diffrn_radiation_source 'fine-focus sealed tube'
_diffrn_radiation_type MoK\a
_diffrn_radiation_wavelength 0.71073
_diffrn_reflns_av_R_equivalents 0.0555
_diffrn_reflns_av_sigmaI/netI 0.0985
_diffrn_reflns_limit_h_max 9
_diffrn_reflns_limit_h_min -9
_diffrn_reflns_limit_k_max 8
_diffrn_reflns_limit_k_min -10
_diffrn_reflns_limit_l_max 14
_diffrn_reflns_limit_l_min -14
_diffrn_reflns_number 5611
_diffrn_reflns_theta_full 25.00
_diffrn_reflns_theta_max 25.00
_diffrn_reflns_theta_min 1.70
_diffrn_standards_decay_% 0
_diffrn_standards_interval_count 0
_diffrn_standards_interval_time 0
_diffrn_standards_number 0
_exptl_absorpt_coefficient_mu 9.588
_exptl_absorpt_correction_T_max 0.2380
_exptl_absorpt_correction_T_min 0.2165
_exptl_absorpt_correction_type multi-scan
_exptl_absorpt_process_details SADABS
_exptl_crystal_colour yellow
_exptl_crystal_density_diffrn 2.134
_exptl_crystal_density_method 'not measured'
_exptl_crystal_description block
_exptl_crystal_F_000 504
_exptl_crystal_size_max 0.23
_exptl_crystal_size_mid 0.22
_exptl_crystal_size_min 0.21
_refine_diff_density_max 0.930
_refine_diff_density_min -1.280
_refine_diff_density_rms 0.204
_refine_ls_extinction_coef 0.0007(3)
_refine_ls_extinction_expression Fc^*^=kFc[1+0.001xFc^2^\l^3^/sin(2\q)]^-1/4^
_refine_ls_extinction_method SHELXL
_refine_ls_goodness_of_fit_ref 0.909
_refine_ls_hydrogen_treatment mixed
_refine_ls_matrix_type full
_refine_ls_number_parameters 209
_refine_ls_number_reflns 2920
_refine_ls_number_restraints 0
_refine_ls_restrained_S_all 0.909
_refine_ls_R_factor_all 0.0664
_refine_ls_R_factor_gt 0.0452
_refine_ls_shift/su_max 0.001
_refine_ls_shift/su_mean 0.000
_refine_ls_structure_factor_coef Fsqd
_refine_ls_weighting_details 'calc w=1/[\s^2^(Fo^2^)+(0.0289P)^2^+0.0000P] where P=(Fo^2^+2Fc^2^)/3'
_refine_ls_weighting_scheme calc
_refine_ls_wR_factor_gt 0.0766
_refine_ls_wR_factor_ref 0.0840
_reflns_number_gt 2255
_reflns_number_total 2920
_reflns_threshold_expression >2sigma(I)
_cod_data_source_file c7dt00956a2.cif
_cod_data_source_block 2
_cod_depositor_comments
;
The following automatic conversions were performed:

'_symmetry_cell_setting' value 'Triclinic' changed to 'triclinic'
according to
/home/data/users/saulius/crontab/automatic-downloads/rss-feeds/RSC/lib/dictionaries/cif_core.dic
dictionary named 'cif_core.dic' version 2.4.2 from 2011-04-26.

Automatic conversion script
Id: cif_fix_values 4973 2017-02-22 13:04:09Z antanas 
;
_cod_original_sg_symbol_H-M 'P-1   '
_cod_database_code 7042873

loop_
_symmetry_equiv_pos_as_xyz
'x, y, z'
'-x, -y, -z'

loop_
_atom_site_label
_atom_site_type_symbol
_atom_site_fract_x
_atom_site_fract_y
_atom_site_fract_z
_atom_site_U_iso_or_equiv
_atom_site_adp_type
_atom_site_occupancy
_atom_site_symmetry_multiplicity
_atom_site_calc_flag
_atom_site_refinement_flags
Hg1 Hg 0.35153(5) 0.31529(5) 0.29301(3) 0.03251(17) Uani 1 1 d .
Cl1 Cl 0.4659(4) 0.5282(3) 0.3470(2) 0.0513(8) Uani 1 1 d .
Cl2 Cl 0.1203(3) 0.3688(3) 0.1668(2) 0.0495(8) Uani 1 1 d .
O1 O 0.6158(8) 0.3074(7) 0.1566(6) 0.0393(18) Uani 1 1 d .
N1 N 0.2798(9) 0.1179(8) 0.4530(6) 0.0246(18) Uani 1 1 d .
N2 N 0.4735(8) 0.0612(8) 0.2704(6) 0.0225(17) Uani 1 1 d .
C1 C 0.3240(11) -0.0317(11) 0.4413(7) 0.027(2) Uani 1 1 d .
C2 C 0.2707(11) -0.1630(10) 0.5168(7) 0.027(2) Uani 1 1 d .
H2A H 0.3038 -0.2660 0.5065 0.033 Uiso 1 1 calc R
C3 C 0.1721(10) -0.1422(10) 0.6041(7) 0.026(2) Uani 1 1 d .
H3A H 0.1360 -0.2298 0.6542 0.031 Uiso 1 1 calc R
C4 C 0.1241(10) 0.0154(11) 0.6185(7) 0.024(2) Uani 1 1 d .
C5 C 0.1832(10) 0.1459(11) 0.5413(7) 0.024(2) Uani 1 1 d .
C6 C 0.0213(10) 0.0511(11) 0.7088(7) 0.028(2) Uani 1 1 d .
H6A H -0.0188 -0.0325 0.7606 0.034 Uiso 1 1 calc R
C7 C -0.0194(13) 0.2033(12) 0.7211(8) 0.042(3) Uani 1 1 d .
H7A H -0.0902 0.2247 0.7788 0.051 Uiso 1 1 calc R
C8 C 0.0482(11) 0.3308(12) 0.6439(8) 0.036(3) Uani 1 1 d .
H8A H 0.0247 0.4349 0.6544 0.043 Uiso 1 1 calc R
C9 C 0.1469(12) 0.3039(10) 0.5549(8) 0.032(2) Uani 1 1 d .
H9A H 0.1886 0.3884 0.5048 0.038 Uiso 1 1 calc R
C10 C 0.4330(11) -0.0547(11) 0.3450(8) 0.029(2) Uani 1 1 d .
H10A H 0.4729 -0.1585 0.3393 0.035 Uiso 1 1 calc R
C11 C 0.5746(11) 0.0403(11) 0.1781(8) 0.027(2) Uani 1 1 d .
C12 C 0.6511(11) 0.1723(11) 0.1174(8) 0.032(2) Uani 1 1 d .
C13 C 0.7529(12) 0.1576(12) 0.0280(8) 0.039(3) Uani 1 1 d .
H13A H 0.8032 0.2451 -0.0114 0.047 Uiso 1 1 calc R
C14 C 0.7811(13) 0.0120(12) -0.0036(8) 0.041(3) Uani 1 1 d .
H14A H 0.8506 0.0028 -0.0645 0.049 Uiso 1 1 calc R
C15 C 0.7091(12) -0.1176(11) 0.0526(8) 0.035(3) Uani 1 1 d .
H15A H 0.7300 -0.2145 0.0304 0.042 Uiso 1 1 calc R
C16 C 0.6052(12) -0.1050(11) 0.1427(8) 0.037(3) Uani 1 1 d .
H16A H 0.5547 -0.1935 0.1803 0.044 Uiso 1 1 calc R
C17 C 0.6843(13) 0.4491(11) 0.0959(9) 0.048(3) Uani 1 1 d .
H17A H 0.6516 0.5361 0.1322 0.072 Uiso 1 1 calc R
H17B H 0.6435 0.4772 0.0211 0.072 Uiso 1 1 calc R
H17C H 0.8033 0.4285 0.0940 0.072 Uiso 1 1 calc R

loop_
_atom_site_aniso_label
_atom_site_aniso_U_11
_atom_site_aniso_U_22
_atom_site_aniso_U_33
_atom_site_aniso_U_23
_atom_site_aniso_U_13
_atom_site_aniso_U_12
Hg1 0.0415(3) 0.0241(2) 0.0306(3) -0.00477(17) 0.00943(17) -0.00429(16)
Cl1 0.084(2) 0.0284(15) 0.0459(17) -0.0136(13) 0.0069(15) -0.0162(14)
Cl2 0.0399(16) 0.065(2) 0.0376(17) -0.0022(15) 0.0013(13) -0.0005(14)
O1 0.047(4) 0.023(4) 0.047(5) -0.005(3) 0.018(3) -0.012(3)
N1 0.030(4) 0.023(4) 0.020(4) -0.004(4) 0.008(3) -0.007(3)
N2 0.026(4) 0.018(4) 0.025(4) -0.004(4) 0.011(3) -0.011(3)
C1 0.031(6) 0.030(6) 0.021(5) -0.004(4) 0.002(4) -0.015(4)
C2 0.039(6) 0.019(5) 0.024(5) -0.004(4) 0.004(5) -0.009(4)
C3 0.029(5) 0.025(6) 0.024(5) 0.002(4) 0.000(4) -0.016(4)
C4 0.020(5) 0.029(6) 0.021(5) 0.000(4) 0.003(4) -0.002(4)
C5 0.025(5) 0.030(6) 0.021(5) -0.014(4) 0.008(4) -0.005(4)
C6 0.029(5) 0.036(6) 0.015(5) 0.006(4) 0.004(4) -0.008(4)
C7 0.059(7) 0.038(7) 0.027(6) -0.006(5) 0.017(5) -0.001(5)
C8 0.037(6) 0.038(6) 0.029(6) -0.009(5) 0.006(5) 0.007(5)
C9 0.052(7) 0.012(5) 0.030(6) -0.002(4) 0.016(5) -0.009(4)
C10 0.033(6) 0.028(6) 0.031(6) -0.019(5) -0.001(5) -0.003(4)
C11 0.022(5) 0.036(6) 0.028(6) -0.017(5) 0.009(4) -0.006(4)
C12 0.017(5) 0.039(6) 0.042(7) -0.015(5) 0.010(4) -0.006(4)
C13 0.045(7) 0.036(6) 0.031(6) 0.001(5) 0.009(5) -0.004(5)
C14 0.051(7) 0.047(7) 0.022(6) -0.010(5) 0.022(5) -0.004(5)
C15 0.049(7) 0.025(6) 0.027(6) -0.003(5) 0.017(5) -0.006(5)
C16 0.058(7) 0.023(6) 0.030(6) -0.010(5) 0.018(5) -0.009(5)
C17 0.051(7) 0.039(7) 0.056(8) -0.011(6) 0.018(6) -0.020(5)

loop_
_atom_type_symbol
_atom_type_description
_atom_type_scat_dispersion_real
_atom_type_scat_dispersion_imag
_atom_type_scat_source
C C 0.0033 0.0016 'International Tables Vol C Tables 4.2.6.8 and 6.1.1.4'
H H 0.0000 0.0000 'International Tables Vol C Tables 4.2.6.8 and 6.1.1.4'
Cl Cl 0.1484 0.1585 'International Tables Vol C Tables 4.2.6.8 and 6.1.1.4'
Hg Hg -2.3894 9.2266 'International Tables Vol C Tables 4.2.6.8 and 6.1.1.4'
N N 0.0061 0.0033 'International Tables Vol C Tables 4.2.6.8 and 6.1.1.4'
O O 0.0106 0.0060 'International Tables Vol C Tables 4.2.6.8 and 6.1.1.4'

loop_
_geom_angle_atom_site_label_1
_geom_angle_atom_site_label_2
_geom_angle_atom_site_label_3
_geom_angle
N2 Hg1 Cl1 131.60(18)
N2 Hg1 N1 71.7(2)
Cl1 Hg1 N1 111.12(18)
N2 Hg1 Cl2 101.94(18)
Cl1 Hg1 Cl2 121.09(10)
N1 Hg1 Cl2 107.20(18)
N2 Hg1 O1 62.8(2)
Cl1 Hg1 O1 85.32(16)
N1 Hg1 O1 129.2(2)
Cl2 Hg1 O1 103.11(16)
C12 O1 C17 117.4(8)
C12 O1 Hg1 115.9(5)
C17 O1 Hg1 123.4(5)
C1 N1 C5 120.3(8)
C1 N1 Hg1 112.7(6)
C5 N1 Hg1 126.3(6)
C10 N2 C11 122.8(8)
C10 N2 Hg1 114.3(6)
C11 N2 Hg1 122.7(6)
N1 C1 C2 121.6(9)
N1 C1 C10 117.8(8)
C2 C1 C10 120.7(8)
C3 C2 C1 120.7(9)
C3 C2 H2A 119.7
C1 C2 H2A 119.7
C2 C3 C4 118.7(8)
C2 C3 H3A 120.6
C4 C3 H3A 120.6
C3 C4 C5 119.1(8)
C3 C4 C6 123.4(8)
C5 C4 C6 117.5(8)
N1 C5 C9 118.9(8)
N1 C5 C4 119.6(8)
C9 C5 C4 121.5(8)
C7 C6 C4 121.7(9)
C7 C6 H6A 119.1
C4 C6 H6A 119.1
C6 C7 C8 118.9(9)
C6 C7 H7A 120.5
C8 C7 H7A 120.5
C9 C8 C7 121.9(9)
C9 C8 H8A 119.1
C7 C8 H8A 119.1
C8 C9 C5 118.3(9)
C8 C9 H9A 120.8
C5 C9 H9A 120.8
N2 C10 C1 122.5(8)
N2 C10 H10A 118.7
C1 C10 H10A 118.7
N2 C11 C16 123.9(9)
N2 C11 C12 118.2(8)
C16 C11 C12 117.9(9)
O1 C12 C13 125.1(9)
O1 C12 C11 114.4(8)
C13 C12 C11 120.5(9)
C12 C13 C14 119.8(10)
C12 C13 H13A 120.1
C14 C13 H13A 120.1
C15 C14 C13 121.3(9)
C15 C14 H14A 119.4
C13 C14 H14A 119.4
C14 C15 C16 119.9(9)
C14 C15 H15A 120.1
C16 C15 H15A 120.1
C15 C16 C11 120.6(9)
C15 C16 H16A 119.7
C11 C16 H16A 119.7
O1 C17 H17A 109.5
O1 C17 H17B 109.5
H17A C17 H17B 109.5
O1 C17 H17C 109.5
H17A C17 H17C 109.5
H17B C17 H17C 109.5

loop_
_geom_bond_atom_site_label_1
_geom_bond_atom_site_label_2
_geom_bond_distance
Hg1 N2 2.359(7)
Hg1 Cl1 2.384(3)
Hg1 N1 2.397(7)
Hg1 Cl2 2.419(3)
Hg1 O1 2.668(6)
O1 C12 1.351(10)
O1 C17 1.442(11)
N1 C1 1.333(11)
N1 C5 1.359(10)
N2 C10 1.261(11)
N2 C11 1.403(10)
C1 C2 1.394(12)
C1 C10 1.481(12)
C2 C3 1.343(12)
C2 H2A 0.9300
C3 C4 1.414(11)
C3 H3A 0.9300
C4 C5 1.418(12)
C4 C6 1.426(11)
C5 C9 1.402(11)
C6 C7 1.353(12)
C6 H6A 0.9300
C7 C8 1.429(13)
C7 H7A 0.9300
C8 C9 1.374(12)
C8 H8A 0.9300
C9 H9A 0.9300
C10 H10A 0.9300
C11 C16 1.406(11)
C11 C12 1.411(13)
C12 C13 1.366(13)
C13 C14 1.384(13)
C13 H13A 0.9300
C14 C15 1.358(13)
C14 H14A 0.9300
C15 C16 1.378(12)
C15 H15A 0.9300
C16 H16A 0.9300
C17 H17A 0.9600
C17 H17B 0.9600
C17 H17C 0.9600
